data_2107481
loop_
_publ_author_name
'Bichler, Bernhard'
'Holzhacker, Christian'
'Glatz, Mathias'
'St\"oger, Berthold'
'Kirchner, Karl'

_publ_section_title
;
 Twinning of three Fe-PNP pincer complexes interpreted according to
 order--disorder (OD) theory
;
_journal_coeditor_code UM5003
_journal_issue 5
_journal_name_full 'Acta Crystallographica Section B'
_journal_page_first 524
_journal_page_last 534
_journal_paper_doi 10.1107/S2052520615015097
_journal_volume 71
_journal_year 2015
_chemical_formula_sum 'C14 H25 Br2 Fe N3 O P2'
_chemical_formula_weight 529
_chemical_name_systematic ' ?'
_space_group_IT_number 14
_symmetry_cell_setting monoclinic
_symmetry_space_group_name_Hall '-P 2yn'
_symmetry_space_group_name_H-M 'P 1 21/n 1'
_cell_angle_alpha 90
_cell_angle_beta 94.999(10)
_cell_angle_gamma 90
_cell_formula_units_Z 4
_cell_length_a 9.2939(16)
_cell_length_b 11.7224(18)
_cell_length_c 18.307(3)
_cell_measurement_reflns_used 5440
_cell_measurement_temperature 100
_cell_measurement_theta_max 27.1
_cell_measurement_theta_min 2.3
_cell_volume 1986.9(6)
_computing_cell_refinement 'SAINT (Bruker, 2014)'
_computing_data_collection 'APEX 2 (Bruker, 2014)'
_computing_data_reduction 'SAINT (Bruker, 2014)'
_computing_structure_refinement 'JANA20006 (Pet\<r\'i\<cek, M. Du\<sek & L. Palatinus, 2014)'
_computing_structure_solution 'SUPERFLIP (Palatinus & Chapuis, 2007)'
_diffrn_ambient_temperature 100
_diffrn_measured_fraction_theta_full 0.98
_diffrn_measured_fraction_theta_max 0.71
_diffrn_measurement_device 'four-circle diffractometer'
_diffrn_measurement_device_type 'Bruker KAPPA APEX II CCD'
_diffrn_measurement_method '\w- and \f-scans'
_diffrn_radiation_monochromator graphite
_diffrn_radiation_source 'X-ray tube'
_diffrn_radiation_type 'Mo K\a'
_diffrn_radiation_wavelength 0.71069
_diffrn_reflns_av_R_equivalents 0.0908
_diffrn_reflns_limit_h_max 12
_diffrn_reflns_limit_h_min -11
_diffrn_reflns_limit_k_max 14
_diffrn_reflns_limit_k_min -14
_diffrn_reflns_limit_l_max 23
_diffrn_reflns_limit_l_min -23
_diffrn_reflns_number 13162
_diffrn_reflns_theta_full 11.62
_diffrn_reflns_theta_max 27.62
_diffrn_reflns_theta_min 2.07
_exptl_absorpt_coefficient_mu 4.948
_exptl_absorpt_correction_T_max 0.82
_exptl_absorpt_correction_T_min 0.32
_exptl_absorpt_correction_type multi-scan
_exptl_absorpt_process_details TWINABS
_exptl_crystal_colour 'translucent blue'
_exptl_crystal_density_diffrn 1.7678
_exptl_crystal_description tabular
_exptl_crystal_F_000 1056
_exptl_crystal_size_max 0.27
_exptl_crystal_size_mid 0.20
_exptl_crystal_size_min 0.04
_refine_diff_density_max 1.93
_refine_diff_density_min -2.09
_refine_ls_extinction_method none
_refine_ls_goodness_of_fit_ref 1.61
_refine_ls_hydrogen_treatment constr
_refine_ls_number_constraints 120
_refine_ls_number_parameters 99
_refine_ls_number_reflns 12579
_refine_ls_number_restraints 0
_refine_ls_R_factor_all 0.1767
_refine_ls_R_factor_gt 0.0897
_refine_ls_shift/su_max 0.0356
_refine_ls_shift/su_mean 0.0017
_refine_ls_structure_factor_coef F
_refine_ls_weighting_details w=1/(\s^2^(F)+0.0001F^2^)
_refine_ls_weighting_scheme sigma
_refine_ls_wR_factor_gt 0.1178
_refine_ls_wR_factor_ref 0.1283
_reflns_number_gt 6782
_reflns_number_total 12579
_reflns_threshold_expression I>3\s(I)
_cod_data_source_file um5003sup1.cif
_cod_data_source_block Fe_PNP-Et_Br2_CO
_cod_original_sg_symbol_Hall '-P 2yabc'
_cod_original_formula_sum 'C14 H25 Br2 Fe1 N3 O1 P2'
_cod_database_code 2107481

loop_
_space_group_symop_id
_space_group_symop_operation_xyz
1 x,y,z
2 -x+1/2,y+1/2,-z+1/2
3 -x,-y,-z
4 x+1/2,-y+1/2,z+1/2

loop_
_atom_site_type_symbol
_atom_site_label
_atom_site_fract_x
_atom_site_fract_y
_atom_site_fract_z
_atom_site_U_iso_or_equiv
_atom_site_adp_type
_atom_site_calc_flag
_atom_site_occupancy
Fe Fe1 0.9744(2) 0.22645(14) 0.14457(8) 0.0141(6) Uani d 1
Br Br1 0.75736(19) 0.34704(10) 0.14646(7) 0.0289(4) Uani d 1
Br Br1' 1.18939(18) 0.10544(10) 0.13766(7) 0.0289(4) Uani d 1
P P1 1.1156(5) 0.3834(3) 0.15824(16) 0.0204(9) Uani d 1
P P1' 0.8470(5) 0.0687(3) 0.16106(16) 0.0204(9) Uani d 1
N N1 1.0079(12) 0.2210(7) 0.2544(4) 0.018(2) Uiso d 1
N N2 1.1307(10) 0.3938(6) 0.2500(3) 0.0173(16) Uiso d 1
N N2' 0.8808(10) 0.0533(6) 0.2523(3) 0.0173(16) Uiso d 1
C C1 1.0881(14) 0.3095(8) 0.2949(5) 0.0147(18) Uiso d 1
C C2 1.1103(13) 0.3040(8) 0.3673(5) 0.0140(19) Uiso d 1
C C3 1.0718(14) 0.2179(8) 0.4101(5) 0.017(3) Uiso d 1
C C2' 0.9870(12) 0.1283(8) 0.3715(5) 0.0140(19) Uiso d 1
C C1' 0.9677(14) 0.1335(8) 0.2949(5) 0.0147(18) Uiso d 1
C C4 1.0476(14) 0.5248(8) 0.1266(5) 0.026(2) Uiso d 1
C C5 1.1067(14) 0.6228(8) 0.1704(5) 0.028(2) Uiso d 1
C C6 1.2930(13) 0.3758(8) 0.1363(5) 0.0160(19) Uiso d 1
C C7 1.3222(13) 0.3745(10) 0.0548(5) 0.034(2) Uiso d 1
C C4' 0.8836(14) -0.0659(8) 0.1168(5) 0.026(2) Uiso d 1
C C5' 0.8092(13) -0.1682(8) 0.1394(5) 0.028(2) Uiso d 1
C C6' 0.6546(13) 0.0739(8) 0.1507(5) 0.0160(19) Uiso d 1
C C7' 0.5722(14) 0.0829(10) 0.0737(5) 0.034(2) Uiso d 1
C C8 0.9503(15) 0.2260(9) 0.0487(5) 0.0203(16) Uiso d 1
O O1 0.9312(9) 0.2299(6) -0.0123(3) 0.0203(16) Uiso d 1
H H1c2 1.15859 0.367632 0.391556 0.0168 Uiso d 1
H H1c3 1.098095 0.215575 0.461933 0.0209 Uiso d 1
H H1c4 1.065536 0.535372 0.076198 0.0308 Uiso d 1
H H2c4 0.944058 0.52564 0.124966 0.0308 Uiso d 1
H H1c5 1.076545 0.692628 0.146325 0.0339 Uiso d 1
H H2c5 1.07179 0.620537 0.218198 0.0339 Uiso d 1
H H3c5 1.210313 0.618815 0.175095 0.0339 Uiso d 1
H H1c6 1.348239 0.435705 0.161062 0.0192 Uiso d 1
H H2c6 1.339764 0.311667 0.160728 0.0192 Uiso d 1
H H1c7 1.423601 0.364092 0.050711 0.0402 Uiso d 1
H H2c7 1.269407 0.313063 0.030322 0.0402 Uiso d 1
H H3c7 1.291655 0.445625 0.032451 0.0402 Uiso d 1
H H1c4' 0.86764 -0.057199 0.064587 0.0308 Uiso d 1
H H2c4' 0.985806 -0.079393 0.120571 0.0308 Uiso d 1
H H1c5' 0.845594 -0.233726 0.115544 0.0339 Uiso d 1
H H2c5' 0.825761 -0.177198 0.19162 0.0339 Uiso d 1
H H3c5' 0.707449 -0.160869 0.126027 0.0339 Uiso d 1
H H1c6' 0.616253 0.011594 0.176977 0.0192 Uiso d 1
H H2c6' 0.621218 0.132249 0.181852 0.0192 Uiso d 1
H H1c7' 0.47041 0.087975 0.078522 0.0402 Uiso d 1
H H2c7' 0.603553 0.149766 0.049293 0.0402 Uiso d 1
H H3c7' 0.591655 0.016463 0.045465 0.0402 Uiso d 1
H H1c2' 0.945551 0.067592 0.397902 0.0168 Uiso d 1
H H1n2 1.167412 0.455861 0.26989 0.0207 Uiso d 1
H H1n2' 0.844519 -0.004721 0.273897 0.0207 Uiso d 1

loop_
_atom_site_aniso_label
_atom_site_aniso_U_11
_atom_site_aniso_U_22
_atom_site_aniso_U_33
_atom_site_aniso_U_12
_atom_site_aniso_U_13
_atom_site_aniso_U_23
_atom_site_aniso_type_symbol
Fe1 0.0028(11) 0.0084(9) 0.0314(8) -0.0001(8) 0.0035(10) 0.0002(7) Fe
Br1 0.0308(8) 0.0116(6) 0.0448(5) 0.0019(6) 0.0051(6) -0.0027(4) Br
Br1' 0.0304(9) 0.0116(6) 0.0448(5) 0.0024(6) 0.0027(6) 0.0027(4) Br
P1 0.022(2) 0.0036(14) 0.0358(13) 0.0016(14) 0.0059(13) -0.0015(9) P
P1' 0.022(2) 0.0036(14) 0.0358(13) 0.0019(14) 0.0003(13) 0.0015(9) P

loop_
_atom_type_symbol
_atom_type_scat_dispersion_real
_atom_type_scat_dispersion_imag
_atom_type_scat_source
C 0.0033 0.0016 'International Tables Vol C tables 4.2.6.8 and 6.1.1.1'
H 0.0000 0.0000 'International Tables Vol C tables 4.2.6.8 and 6.1.1.1'
Br -0.2901 2.4595 'International Tables Vol C tables 4.2.6.8 and 6.1.1.1'
Fe 0.3463 0.8444 'International Tables Vol C tables 4.2.6.8 and 6.1.1.1'
N 0.0061 0.0033 'International Tables Vol C tables 4.2.6.8 and 6.1.1.1'
O 0.0106 0.0060 'International Tables Vol C tables 4.2.6.8 and 6.1.1.1'
P 0.1023 0.0942 'International Tables Vol C tables 4.2.6.8 and 6.1.1.1'

loop_
_geom_angle_atom_site_label_1
_geom_angle_atom_site_label_2
_geom_angle_atom_site_label_3
_geom_angle_site_symmetry_1
_geom_angle_site_symmetry_3
_geom_angle
Br1 Fe1 Br1' . . 177.85(8)
Br1 Fe1 P1 . . 89.98(13)
Br1 Fe1 P1' . . 91.67(14)
Br1 Fe1 N1 . . 93.4(3)
Br1 Fe1 C8 . . 89.0(4)
Br1' Fe1 P1 . . 90.48(14)
Br1' Fe1 P1' . . 88.39(13)
Br1' Fe1 N1 . . 88.7(3)
Br1' Fe1 C8 . . 88.9(4)
P1 Fe1 P1' . . 165.80(13)
P1 Fe1 N1 . . 82.9(3)
P1 Fe1 C8 . . 97.8(4)
P1' Fe1 N1 . . 82.9(3)
P1' Fe1 C8 . . 96.3(4)
N1 Fe1 C8 . . 177.5(5)
Fe1 Br1 N1 . . 37.78(15)
Fe1 Br1 N2' . 2_655 140.42(15)
N1 Br1 N2' . 2_655 106.09(19)
Fe1 Br1' N1 . . 39.71(16)
Fe1 Br1' N2 . 2_745 135.77(15)
N1 Br1' N2 . 2_745 99.26(19)
Fe1 P1 N2 . . 99.6(3)
Fe1 P1 C4 . . 121.0(4)
Fe1 P1 C6 . . 119.2(4)
N2 P1 C4 . . 104.2(4)
N2 P1 C6 . . 103.8(5)
C4 P1 C6 . . 106.2(5)
Fe1 P1' N2' . . 99.7(3)
Fe1 P1' C4' . . 122.5(4)
Fe1 P1' C6' . . 119.8(3)
N2' P1' C4' . . 108.9(4)
N2' P1' C6' . . 102.0(5)
C4' P1' C6' . . 101.9(5)
Fe1 N1 Br1 . . 48.8(2)
Fe1 N1 Br1' . . 51.6(2)
Fe1 N1 C1 . . 121.3(6)
Fe1 N1 C1' . . 123.5(7)
Br1 N1 Br1' . . 100.4(2)
Br1 N1 C1 . . 107.1(6)
Br1 N1 C1' . . 117.6(8)
Br1' N1 C1 . . 112.0(7)
Br1' N1 C1' . . 103.8(6)
C1 N1 C1' . . 115.0(7)
Br1' N2 P1 2_755 . 128.7(4)
Br1' N2 C1 2_755 . 107.7(5)
Br1' N2 H1n2 2_755 . 12.66
P1 N2 C1 . . 123.2(6)
P1 N2 H1n2 . . 118.42
C1 N2 H1n2 . . 118.42
Br1 N2' P1' 2_645 . 125.2(4)
Br1 N2' C1' 2_645 . 113.4(5)
Br1 N2' H1n2' 2_645 . 6.57
P1' N2' C1' . . 121.3(6)
P1' N2' H1n2' . . 119.33
C1' N2' H1n2' . . 119.33
N1 C1 N2 . . 112.0(7)
N1 C1 C2 . . 120.5(9)
N2 C1 C2 . . 127.6(9)
C1 C2 C3 . . 126.4(9)
C1 C2 H1c2 . . 116.8
C3 C2 H1c2 . . 116.8
C2 C3 C2' . . 114.7(8)
C2 C3 H1c3 . . 122.64
C2' C3 H1c3 . . 122.64
C3 C2' C1' . . 118.1(9)
C3 C2' H1c2' . . 120.94
C1' C2' H1c2' . . 120.94
N1 C1' N2' . . 112.0(8)
N1 C1' C2' . . 124.8(9)
N2' C1' C2' . . 122.5(9)
P1 C4 C5 . . 115.2(7)
P1 C4 H1c4 . . 109.47
P1 C4 H2c4 . . 109.47
C5 C4 H1c4 . . 109.47
C5 C4 H2c4 . . 109.47
H1c4 C4 H2c4 . . 103.08
C4 C5 H1c5 . . 109.47
C4 C5 H2c5 . . 109.47
C4 C5 H3c5 . . 109.47
H1c5 C5 H2c5 . . 109.47
H1c5 C5 H3c5 . . 109.47
H2c5 C5 H3c5 . . 109.47
P1 C6 C7 . . 118.5(8)
P1 C6 H1c6 . . 109.47
P1 C6 H2c6 . . 109.47
C7 C6 H1c6 . . 109.47
C7 C6 H2c6 . . 109.47
H1c6 C6 H2c6 . . 98.65
C6 C7 H1c7 . . 109.47
C6 C7 H2c7 . . 109.47
C6 C7 H3c7 . . 109.47
H1c7 C7 H2c7 . . 109.47
H1c7 C7 H3c7 . . 109.47
H2c7 C7 H3c7 . . 109.47
P1' C4' C5' . . 118.3(8)
P1' C4' H1c4' . . 109.47
P1' C4' H2c4' . . 109.47
C5' C4' H1c4' . . 109.47
C5' C4' H2c4' . . 109.47
H1c4' C4' H2c4' . . 98.89
C4' C5' H1c5' . . 109.47
C4' C5' H2c5' . . 109.47
C4' C5' H3c5' . . 109.47
H1c5' C5' H2c5' . . 109.47
H1c5' C5' H3c5' . . 109.47
H2c5' C5' H3c5' . . 109.47
P1' C6' C7' . . 120.8(8)
P1' C6' H1c6' . . 109.47
P1' C6' H2c6' . . 109.47
C7' C6' H1c6' . . 109.47
C7' C6' H2c6' . . 109.47
H1c6' C6' H2c6' . . 95.19
C6' C7' H1c7' . . 109.47
C6' C7' H2c7' . . 109.47
C6' C7' H3c7' . . 109.47
H1c7' C7' H2c7' . . 109.47
H1c7' C7' H3c7' . . 109.47
H2c7' C7' H3c7' . . 109.47
Fe1 C8 O1 . . 176.9(11)

loop_
_geom_bond_atom_site_label_1
_geom_bond_atom_site_label_2
_geom_bond_site_symmetry_2
_geom_bond_distance
Fe1 Br1 . 2.465(3)
Fe1 Br1' . 2.463(3)
Fe1 P1 . 2.262(4)
Fe1 P1' . 2.230(4)
Fe1 N1 . 2.008(7)
Fe1 C8 . 1.749(9)
Br1 N1 . 3.272(9)
Br1 N2' 2_655 3.369(8)
Br1' N1 . 3.143(9)
Br1' N2 2_745 3.547(7)
P1 N2 . 1.677(7)
P1 C4 . 1.849(10)
P1 C6 . 1.733(13)
P1' N2' . 1.681(7)
P1' C4' . 1.819(10)
P1' C6' . 1.783(13)
N1 C1 . 1.444(13)
N1 C1' . 1.338(13)
N2 C1 . 1.366(12)
N2 H1n2 . 0.87
N2' C1' . 1.426(13)
N2' H1n2' . 0.87
C1 C2 . 1.324(12)
C2 C3 . 1.345(14)
C2 H1c2 . 0.96
C3 C2' . 1.457(14)
C3 H1c3 . 0.96
C2' C1' . 1.400(12)
C2' H1c2' . 0.96
C4 C5 . 1.479(14)
C4 H1c4 . 0.96
C4 H2c4 . 0.96
C5 H1c5 . 0.96
C5 H2c5 . 0.96
C5 H3c5 . 0.96
C6 C7 . 1.540(13)
C6 H1c6 . 0.96
C6 H2c6 . 0.96
C7 H1c7 . 0.96
C7 H2c7 . 0.96
C7 H3c7 . 0.96
C4' C5' . 1.462(15)
C4' H1c4' . 0.96
C4' H2c4' . 0.96
C5' H1c5' . 0.96
C5' H2c5' . 0.96
C5' H3c5' . 0.96
C6' C7' . 1.548(13)
C6' H1c6' . 0.96
C6' H2c6' . 0.96
C7' H1c7' . 0.96
C7' H2c7' . 0.96
C7' H3c7' . 0.96
C8 O1 . 1.117(11)
